data_7008856
loop_
_publ_author_name
'Yong Lee, Jun'
'Jin Hong, Sung'
'Kim, Cheal'
'Kim, Youngmee'

_publ_section_title
;
 Construction of an interpenetrated 3-D network by [2 + 2]
 cycloaddition of Zn(ClO4)2 and 1,2-trans-(4-pyridyl)ethene: counter
 anion effects
;
_journal_issue 23
_journal_name_full 'Dalton Transactions'
_journal_page_first 3716
_journal_paper_doi 10.1039/b511520e
_journal_year 2005
_chemical_formula_sum 'C12 H22 N2 O10 S Zn'
_chemical_formula_weight 451.75
_chemical_name_systematic
;
?
;
_space_group_IT_number 5
_symmetry_cell_setting monoclinic
_symmetry_space_group_name_Hall 'C 2y'
_symmetry_space_group_name_H-M 'C 1 2 1'
_atom_sites_solution_hydrogens geom
_atom_sites_solution_primary direct
_atom_sites_solution_secondary difmap
_audit_creation_method SHELXL-97
_cell_angle_alpha 90.00
_cell_angle_beta 95.731(2)
_cell_angle_gamma 90.00
_cell_formula_units_Z 4
_cell_length_a 25.424(3)
_cell_length_b 9.7274(13)
_cell_length_c 7.6253(10)
_cell_measurement_reflns_used 2475
_cell_measurement_temperature 273(2)
_cell_measurement_theta_max 26.06
_cell_measurement_theta_min 2.24
_cell_volume 1876.4(4)
_computing_cell_refinement 'Bruker SMART'
_computing_data_collection 'Bruker SMART'
_computing_data_reduction 'Bruker SAINT'
_computing_molecular_graphics 'Bruker SHELXTL'
_computing_publication_material 'Bruker SHELXTL'
_computing_structure_refinement 'SHELXL-97 (Sheldrick, 1997)'
_computing_structure_solution 'SHELXS-97 (Sheldrick, 1990)'
_diffrn_ambient_temperature 273(2)
_diffrn_measured_fraction_theta_full 0.913
_diffrn_measured_fraction_theta_max 0.913
_diffrn_measurement_device_type 'CCD area detector'
_diffrn_measurement_method 'phi and omega scans'
_diffrn_radiation_monochromator graphite
_diffrn_radiation_source 'fine-focus sealed tube'
_diffrn_radiation_type MoK\a
_diffrn_radiation_wavelength 0.71073
_diffrn_reflns_av_R_equivalents 0.0409
_diffrn_reflns_av_sigmaI/netI 0.0643
_diffrn_reflns_limit_h_max 32
_diffrn_reflns_limit_h_min -21
_diffrn_reflns_limit_k_max 12
_diffrn_reflns_limit_k_min -12
_diffrn_reflns_limit_l_max 8
_diffrn_reflns_limit_l_min -9
_diffrn_reflns_number 5747
_diffrn_reflns_theta_full 28.12
_diffrn_reflns_theta_max 28.12
_diffrn_reflns_theta_min 1.61
_exptl_absorpt_coefficient_mu 1.473
_exptl_absorpt_correction_type none
_exptl_crystal_colour colorless
_exptl_crystal_density_diffrn 1.599
_exptl_crystal_density_meas 0
_exptl_crystal_density_method 'not measured'
_exptl_crystal_description block
_exptl_crystal_F_000 936
_exptl_crystal_size_max 0.20
_exptl_crystal_size_mid 0.15
_exptl_crystal_size_min 0.15
_refine_diff_density_max 0.997
_refine_diff_density_min -0.854
_refine_diff_density_rms 0.169
_refine_ls_abs_structure_details 'Flack H D (1983), Acta Cryst. A39, 876-881'
_refine_ls_abs_structure_Flack -0.021(15)
_refine_ls_extinction_method none
_refine_ls_goodness_of_fit_ref 0.965
_refine_ls_hydrogen_treatment mixed
_refine_ls_matrix_type full
_refine_ls_number_parameters 262
_refine_ls_number_reflns 3892
_refine_ls_number_restraints 18
_refine_ls_restrained_S_all 0.965
_refine_ls_R_factor_all 0.0479
_refine_ls_R_factor_gt 0.0417
_refine_ls_shift/su_max 0.000
_refine_ls_shift/su_mean 0.000
_refine_ls_structure_factor_coef Fsqd
_refine_ls_weighting_details 'calc w=1/[\s^2^(Fo^2^)+(0.0517P)^2^+0.0000P] where P=(Fo^2^+2Fc^2^)/3'
_refine_ls_weighting_scheme calc
_refine_ls_wR_factor_gt 0.0940
_refine_ls_wR_factor_ref 0.0958
_reflns_number_gt 3336
_reflns_number_total 3892
_reflns_threshold_expression >2sigma(I)
_cod_data_source_file b511520e.txt
_cod_data_source_block '[Zn(H2O)2(bpe)](SO4)(4H2O)'
_cod_depositor_comments
;
The following automatic conversions were performed:
'_symmetry_cell_setting' value 'Monoclinic' changed to 'monoclinic'
according to '/home/saulius/struct/CIF-dictionaries/cif_core.dic'
dictionary named 'cif_core.dic' version 2.4.1 from 2010-06-29.

Automatic conversion script
Id: cif_fix_enum 1527 2010-12-29 10:47:43Z saulius 
;
_cod_original_sg_symbol_H-M C2
_cod_database_code 7008856

loop_
_symmetry_equiv_pos_as_xyz
'x, y, z'
'-x, y, -z'
'x+1/2, y+1/2, z'
'-x+1/2, y+1/2, -z'

loop_
_atom_site_label
_atom_site_type_symbol
_atom_site_fract_x
_atom_site_fract_y
_atom_site_fract_z
_atom_site_U_iso_or_equiv
_atom_site_adp_type
_atom_site_occupancy
_atom_site_symmetry_multiplicity
_atom_site_calc_flag
_atom_site_refinement_flags
_atom_site_disorder_assembly
_atom_site_disorder_group
Zn1 Zn 0.228739(16) 0.44322(7) 0.76496(6) 0.02475(13) Uani 1 1 d . . .
S1 S 0.27623(4) 0.11335(11) 0.83215(13) 0.0260(2) Uani 1 1 d . . .
O11 O 0.26174(11) 0.2554(3) 0.8793(4) 0.0314(7) Uani 1 1 d . . .
O12 O 0.28359(14) 0.0327(4) 0.9920(4) 0.0464(9) Uani 1 1 d . . .
O13 O 0.32461(12) 0.1144(4) 0.7427(4) 0.0385(7) Uani 1 1 d . . .
O14 O 0.23358(12) 0.0545(4) 0.7108(4) 0.0409(8) Uani 1 1 d . . .
O2 O 0.20271(13) 0.6309(3) 0.6198(4) 0.0364(8) Uani 1 1 d D . .
H2A H 0.1846(16) 0.625(5) 0.522(3) 0.055 Uiso 1 1 d D . .
H2B H 0.1873(17) 0.695(4) 0.667(5) 0.055 Uiso 1 1 d D . .
O3 O 0.23345(14) 0.3612(3) 0.5113(5) 0.0381(8) Uani 1 1 d D . .
H3A H 0.242(2) 0.284(3) 0.475(7) 0.057 Uiso 1 1 d D . .
H3B H 0.2448(19) 0.428(4) 0.456(6) 0.057 Uiso 1 1 d D . .
N11 N 0.14943(14) 0.3806(4) 0.7578(5) 0.0296(8) Uani 1 1 d . . .
C11 C 0.11148(19) 0.4663(6) 0.8062(7) 0.0482(15) Uani 1 1 d . . .
H11 H 0.1204 0.5560 0.8393 0.058 Uiso 1 1 calc R . .
C12 C 0.0597(2) 0.4232(9) 0.8075(8) 0.0614(17) Uani 1 1 d . . .
H12 H 0.0354 0.4846 0.8466 0.074 Uiso 1 1 calc R . .
C13 C 0.04270(17) 0.2982(9) 0.7555(8) 0.070(2) Uani 1 1 d D . .
C14 C 0.0818(2) 0.2090(7) 0.7060(8) 0.067(2) Uani 1 1 d . . .
H14 H 0.0730 0.1191 0.6735 0.080 Uiso 1 1 calc R . .
C15 C 0.13470(19) 0.2543(6) 0.7049(7) 0.0435(12) Uani 1 1 d . . .
H15 H 0.1598 0.1947 0.6665 0.052 Uiso 1 1 calc R . .
C16 C -0.01149(18) 0.2764(9) 0.7674(10) 0.086(2) Uiso 1 1 d D . .
H16 H -0.0312 0.3539 0.7895 0.104 Uiso 1 1 calc R . .
N21 N 0.30648(14) 0.5261(4) 0.7756(5) 0.0322(9) Uani 1 1 d . . .
C21 C 0.3179(2) 0.6553(5) 0.8171(7) 0.0449(13) Uani 1 1 d . . .
H21 H 0.2911 0.7113 0.8513 0.054 Uiso 1 1 calc R . .
C22 C 0.3677(3) 0.7118(7) 0.8123(8) 0.067(2) Uani 1 1 d . . .
H22 H 0.3734 0.8038 0.8417 0.080 Uiso 1 1 calc R . .
C23 C 0.4107(2) 0.6294(8) 0.7622(8) 0.067(2) Uani 1 1 d D . .
C24 C 0.3964(2) 0.5003(9) 0.7259(9) 0.079(3) Uani 1 1 d . . .
H24 H 0.4226 0.4395 0.6981 0.095 Uiso 1 1 calc R . .
C25 C 0.34581(17) 0.4499(8) 0.7263(7) 0.0518(13) Uani 1 1 d . . .
H25 H 0.3389 0.3596 0.6909 0.062 Uiso 1 1 calc R . .
C26 C 0.4637(2) 0.6664(9) 0.7521(11) 0.095(3) Uiso 1 1 d D . .
H26 H 0.4849 0.5921 0.7289 0.114 Uiso 1 1 calc R . .
O4 O 0.16958(14) 0.8454(4) 0.8199(5) 0.0436(8) Uani 1 1 d D . .
H41 H 0.1882(18) 0.815(4) 0.935(4) 0.065 Uiso 1 1 d D . .
H42 H 0.1975(15) 0.918(4) 0.834(6) 0.065 Uiso 1 1 d D . .
O5 O 1.0000 0.7566(11) 0.0000 0.109(3) Uani 1 2 d SD . .
H5 H 1.022(3) 0.830(6) 0.064(12) 0.163 Uiso 1 1 d D . .
O6 O 1.0000 0.6985(9) 0.5000 0.113(3) Uani 1 2 d SD . .
H6 H 0.979(3) 0.784(5) 0.472(17) 0.170 Uiso 1 1 d D . .
O7 O 0.93667(17) 0.6101(6) 0.7587(9) 0.0929(17) Uani 1 1 d D . .
H71 H 0.9029(19) 0.572(9) 0.699(10) 0.139 Uiso 1 1 d D . .
H72 H 0.916(3) 0.639(9) 0.858(8) 0.139 Uiso 1 1 d D . .
O8 O 0.9431(2) 0.8621(6) 0.2550(10) 0.1029(19) Uani 1 1 d D . .
H81 H 0.9045(9) 0.859(10) 0.271(12) 0.154 Uiso 1 1 d D . .
H82 H 0.930(3) 0.815(10) 0.142(7) 0.154 Uiso 1 1 d D . .

loop_
_atom_site_aniso_label
_atom_site_aniso_U_11
_atom_site_aniso_U_22
_atom_site_aniso_U_33
_atom_site_aniso_U_23
_atom_site_aniso_U_13
_atom_site_aniso_U_12
Zn1 0.0193(2) 0.0267(2) 0.0286(2) -0.0008(2) 0.00417(15) -0.0038(3)
S1 0.0248(6) 0.0272(5) 0.0264(5) 0.0008(4) 0.0050(4) 0.0000(4)
O11 0.0322(16) 0.0284(15) 0.0339(17) 0.0007(13) 0.0040(13) -0.0011(14)
O12 0.061(2) 0.0406(18) 0.0389(19) 0.0148(16) 0.0127(17) 0.0110(18)
O13 0.0279(17) 0.0488(19) 0.0404(18) -0.0002(16) 0.0113(14) -0.0003(15)
O14 0.0294(18) 0.0469(19) 0.0460(18) -0.0152(17) 0.0015(15) -0.0040(15)
O2 0.043(2) 0.0343(18) 0.0322(17) -0.0023(15) 0.0033(15) 0.0041(15)
O3 0.052(2) 0.0295(18) 0.0353(19) 0.0014(15) 0.0156(16) 0.0017(16)
N11 0.0161(18) 0.037(2) 0.036(2) 0.0029(17) 0.0027(16) -0.0006(15)
C11 0.032(2) 0.056(4) 0.058(3) 0.004(3) 0.015(2) 0.015(3)
C12 0.026(2) 0.088(5) 0.071(4) 0.001(4) 0.007(2) 0.011(4)
C13 0.016(3) 0.147(7) 0.049(4) 0.025(4) 0.003(2) -0.015(4)
C14 0.051(4) 0.090(5) 0.057(4) 0.008(3) -0.012(3) -0.050(4)
C15 0.033(3) 0.045(3) 0.053(3) 0.001(3) 0.006(2) -0.010(2)
N21 0.0224(19) 0.037(2) 0.037(2) 0.0038(18) 0.0024(16) -0.0083(17)
C21 0.042(3) 0.052(3) 0.040(3) -0.001(2) 0.003(2) -0.022(3)
C22 0.078(5) 0.076(4) 0.045(3) -0.003(3) 0.001(3) -0.060(4)
C23 0.040(3) 0.109(6) 0.051(3) 0.018(4) 0.000(3) -0.040(4)
C24 0.024(3) 0.130(8) 0.086(5) 0.021(4) 0.014(3) -0.011(3)
C25 0.026(2) 0.052(3) 0.080(4) 0.017(4) 0.016(2) 0.001(3)
O4 0.044(2) 0.046(2) 0.041(2) -0.0034(16) 0.0009(17) -0.0012(16)
O5 0.072(5) 0.126(7) 0.125(7) 0.000 -0.003(5) 0.000
O6 0.073(5) 0.130(8) 0.134(8) 0.000 -0.003(5) 0.000
O7 0.039(3) 0.091(4) 0.148(5) -0.004(4) 0.008(3) 0.007(3)
O8 0.054(3) 0.087(4) 0.166(6) 0.002(4) 0.006(3) 0.001(3)

loop_
_atom_type_symbol
_atom_type_description
_atom_type_scat_dispersion_real
_atom_type_scat_dispersion_imag
_atom_type_scat_source
C C 0.0033 0.0016 'International Tables Vol C Tables 4.2.6.8 and 6.1.1.4'
H H 0.0000 0.0000 'International Tables Vol C Tables 4.2.6.8 and 6.1.1.4'
O O 0.0106 0.0060 'International Tables Vol C Tables 4.2.6.8 and 6.1.1.4'
S S 0.1246 0.1234 'International Tables Vol C Tables 4.2.6.8 and 6.1.1.4'
Zn Zn 0.2839 1.4301 'International Tables Vol C Tables 4.2.6.8 and 6.1.1.4'
N N 0.0061 0.0033 'International Tables Vol C Tables 4.2.6.8 and 6.1.1.4'

loop_
_geom_angle_atom_site_label_1
_geom_angle_atom_site_label_2
_geom_angle_atom_site_label_3
_geom_angle
_geom_angle_site_symmetry_1
_geom_angle_site_symmetry_3
_geom_angle_publ_flag
O12 Zn1 N11 85.16(14) 4_557 . ?
O12 Zn1 O3 174.14(15) 4_557 . ?
N11 Zn1 O3 90.50(14) . . ?
O12 Zn1 N21 91.69(15) 4_557 . ?
N11 Zn1 N21 174.54(16) . . ?
O3 Zn1 N21 92.33(15) . . ?
O12 Zn1 O11 94.65(13) 4_557 . ?
N11 Zn1 O11 95.66(12) . . ?
O3 Zn1 O11 89.69(12) . . ?
N21 Zn1 O11 89.03(13) . . ?
O12 Zn1 O2 92.06(13) 4_557 . ?
N11 Zn1 O2 89.29(13) . . ?
O3 Zn1 O2 83.93(13) . . ?
N21 Zn1 O2 86.36(14) . . ?
O11 Zn1 O2 171.97(12) . . ?
O12 S1 O13 110.6(2) . . ?
O12 S1 O14 110.2(2) . . ?
O13 S1 O14 108.09(19) . . ?
O12 S1 O11 108.4(2) . . ?
O13 S1 O11 110.30(19) . . ?
O14 S1 O11 109.26(19) . . ?
S1 O11 Zn1 141.89(19) . . ?
S1 O12 Zn1 162.0(2) . 4_547 ?
Zn1 O2 H2A 120(3) . . ?
Zn1 O2 H2B 122(3) . . ?
H2A O2 H2B 101.4(3) . . ?
Zn1 O3 H3A 133(4) . . ?
Zn1 O3 H3B 103(4) . . ?
H3A O3 H3B 114(6) . . ?
C15 N11 C11 117.6(4) . . ?
C15 N11 Zn1 120.9(3) . . ?
C11 N11 Zn1 121.5(3) . . ?
N11 C11 C12 121.3(6) . . ?
N11 C11 H11 119.3 . . ?
C12 C11 H11 119.3 . . ?
C13 C12 C11 123.6(6) . . ?
C13 C12 H12 118.2 . . ?
C11 C12 H12 118.2 . . ?
C12 C13 C14 115.2(4) . . ?
C12 C13 C16 114.1(7) . . ?
C14 C13 C16 130.6(8) . . ?
C13 C14 C15 120.6(6) . . ?
C13 C14 H14 119.7 . . ?
C15 C14 H14 119.7 . . ?
N11 C15 C14 121.5(6) . . ?
N11 C15 H15 119.2 . . ?
C14 C15 H15 119.2 . . ?
C26 C16 C13 128.0(8) 3_445 . ?
C26 C16 H16 116.0 3_445 . ?
C13 C16 H16 116.0 . . ?
C21 N21 C25 116.4(5) . . ?
C21 N21 Zn1 123.4(4) . . ?
C25 N21 Zn1 120.0(4) . . ?
N21 C21 C22 123.5(6) . . ?
N21 C21 H21 118.3 . . ?
C22 C21 H21 118.3 . . ?
C21 C22 C23 120.5(6) . . ?
C21 C22 H22 119.8 . . ?
C23 C22 H22 119.8 . . ?
C24 C23 C26 118.2(8) . . ?
C24 C23 C22 112.6(5) . . ?
C26 C23 C22 129.1(7) . . ?
C23 C24 C25 124.8(7) . . ?
C23 C24 H24 117.6 . . ?
C25 C24 H24 117.6 . . ?
N21 C25 C24 122.1(7) . . ?
N21 C25 H25 118.9 . . ?
C24 C25 H25 118.9 . . ?
C16 C26 C23 134.2(8) 3 . ?
C16 C26 H26 112.9 3 . ?
C23 C26 H26 112.9 . . ?
H41 O4 H42 81.1(2) . . ?
H71 O7 H72 88(6) . . ?
H81 O8 H82 81.1(2) . . ?

loop_
_geom_bond_atom_site_label_1
_geom_bond_atom_site_label_2
_geom_bond_distance
_geom_bond_site_symmetry_2
_geom_bond_publ_flag
Zn1 O12 2.099(3) 4_557 ?
Zn1 N11 2.102(3) . ?
Zn1 O3 2.107(3) . ?
Zn1 N21 2.128(4) . ?
Zn1 O11 2.158(3) . ?
Zn1 O2 2.203(3) . ?
S1 O12 1.446(3) . ?
S1 O13 1.465(3) . ?
S1 O14 1.469(3) . ?
S1 O11 1.483(3) . ?
O12 Zn1 2.099(3) 4_547 ?
O2 H2A 0.840(2) . ?
O2 H2B 0.840(2) . ?
O3 H3A 0.840(2) . ?
O3 H3B 0.840(2) . ?
N11 C15 1.335(6) . ?
N11 C11 1.354(6) . ?
C11 C12 1.382(8) . ?
C11 H11 0.9300 . ?
C12 C13 1.338(11) . ?
C12 H12 0.9300 . ?
C13 C14 1.400(10) . ?
C13 C16 1.406(2) . ?
C14 C15 1.415(7) . ?
C14 H14 0.9300 . ?
C15 H15 0.9300 . ?
C16 C26 1.241(9) 3_445 ?
C16 H16 0.9300 . ?
N21 C21 1.322(6) . ?
N21 C25 1.328(7) . ?
C21 C22 1.384(7) . ?
C21 H21 0.9300 . ?
C22 C23 1.437(10) . ?
C22 H22 0.9300 . ?
C23 C24 1.328(10) . ?
C23 C26 1.405(2) . ?
C24 C25 1.378(7) . ?
C24 H24 0.9300 . ?
C25 H25 0.9300 . ?
C26 C16 1.241(9) 3 ?
C26 H26 0.9300 . ?
O4 H41 1.000(2) . ?
O4 H42 1.000(2) . ?
O5 H5 1.000(2) . ?
O6 H6 1.000(2) . ?
O7 H71 1.000(2) . ?
O7 H72 1.000(2) . ?
O8 H81 1.000(2) . ?
O8 H82 1.000(2) . ?

loop_
_geom_torsion_atom_site_label_1
_geom_torsion_atom_site_label_2
_geom_torsion_atom_site_label_3
_geom_torsion_atom_site_label_4
_geom_torsion
_geom_torsion_site_symmetry_1
_geom_torsion_site_symmetry_2
_geom_torsion_site_symmetry_3
_geom_torsion_site_symmetry_4
_geom_torsion_publ_flag
O12 S1 O11 Zn1 -164.4(3) . . . . ?
O13 S1 O11 Zn1 74.4(3) . . . . ?
O14 S1 O11 Zn1 -44.3(3) . . . . ?
O12 Zn1 O11 S1 166.9(3) 4_557 . . . ?
N11 Zn1 O11 S1 81.3(3) . . . . ?
O3 Zn1 O11 S1 -9.2(3) . . . . ?
N21 Zn1 O11 S1 -101.5(3) . . . . ?
O2 Zn1 O11 S1 -46.5(11) . . . . ?
O13 S1 O12 Zn1 170.7(8) . . . 4_547 ?
O14 S1 O12 Zn1 -69.9(8) . . . 4_547 ?
O11 S1 O12 Zn1 49.6(9) . . . 4_547 ?
O12 Zn1 N11 C15 -137.4(4) 4_557 . . . ?
O3 Zn1 N11 C15 46.5(4) . . . . ?
N21 Zn1 N11 C15 167.7(15) . . . . ?
O11 Zn1 N11 C15 -43.2(4) . . . . ?
O2 Zn1 N11 C15 130.4(4) . . . . ?
O12 Zn1 N11 C11 42.6(4) 4_557 . . . ?
O3 Zn1 N11 C11 -133.5(4) . . . . ?
N21 Zn1 N11 C11 -12.3(18) . . . . ?
O11 Zn1 N11 C11 136.8(4) . . . . ?
O2 Zn1 N11 C11 -49.5(4) . . . . ?
C15 N11 C11 C12 2.4(7) . . . . ?
Zn1 N11 C11 C12 -177.6(4) . . . . ?
N11 C11 C12 C13 -2.7(9) . . . . ?
C11 C12 C13 C14 2.8(9) . . . . ?
C11 C12 C13 C16 -179.9(6) . . . . ?
C12 C13 C14 C15 -2.9(9) . . . . ?
C16 C13 C14 C15 -179.6(7) . . . . ?
C11 N11 C15 C14 -2.5(7) . . . . ?
Zn1 N11 C15 C14 177.5(4) . . . . ?
C13 C14 C15 N11 2.9(8) . . . . ?
C12 C13 C16 C26 -169.1(8) . . . 3_445 ?
C14 C13 C16 C26 7.7(14) . . . 3_445 ?
O12 Zn1 N21 C21 -46.6(4) 4_557 . . . ?
N11 Zn1 N21 C21 8.1(19) . . . . ?
O3 Zn1 N21 C21 129.1(4) . . . . ?
O11 Zn1 N21 C21 -141.2(4) . . . . ?
O2 Zn1 N21 C21 45.4(4) . . . . ?
O12 Zn1 N21 C25 138.6(4) 4_557 . . . ?
N11 Zn1 N21 C25 -166.7(15) . . . . ?
O3 Zn1 N21 C25 -45.7(4) . . . . ?
O11 Zn1 N21 C25 44.0(4) . . . . ?
O2 Zn1 N21 C25 -129.4(4) . . . . ?
C25 N21 C21 C22 -0.4(8) . . . . ?
Zn1 N21 C21 C22 -175.4(4) . . . . ?
N21 C21 C22 C23 -0.7(9) . . . . ?
C21 C22 C23 C24 -0.6(9) . . . . ?
C21 C22 C23 C26 -178.8(7) . . . . ?
C26 C23 C24 C25 -178.5(7) . . . . ?
C22 C23 C24 C25 3.2(10) . . . . ?
C21 N21 C25 C24 2.9(8) . . . . ?
Zn1 N21 C25 C24 178.0(4) . . . . ?
C23 C24 C25 N21 -4.6(10) . . . . ?
C24 C23 C26 C16 175.2(10) . . . 3 ?
C22 C23 C26 C16 -6.7(16) . . . 3 ?
